data_7710187
loop_
_publ_author_name
'Dunaj, Tobias'
'Dollberg, Kevin'
'von H\"anisch, Carsten'

_publ_section_title
;
 Binary interpnictogen compounds bearing diaryl bismuth fragments bound to
 all lighter pnictogens
;
_journal_name_full 'Dalton Transactions'
_journal_paper_doi 10.1039/D2DT00472K
_journal_year 2022
_chemical_formula_moiety 'C20 H28 Bi N'
_chemical_formula_sum 'C20 H28 Bi N'
_chemical_formula_weight 491.41
_chemical_properties_physical Air-sensitive,Moisture-sensitive,Light-sensitive
_space_group_crystal_system monoclinic
_space_group_IT_number 14
_space_group_name_Hall '-P 2ybc'
_space_group_name_H-M_alt 'P 1 21/c 1'
_atom_sites_solution_hydrogens geom
_atom_sites_solution_primary iterative
_audit_creation_date 2021-02-15
_audit_creation_method
;
Olex2 1.2
(compiled 2018.05.29 svn.r3508 for OlexSys, GUI svn.r5506)
;
_audit_update_record
;
2022-02-11 deposited with the CCDC.	2022-04-13 downloaded from the CCDC.
;
_cell_angle_alpha 90
_cell_angle_beta 93.97(4)
_cell_angle_gamma 90
_cell_formula_units_Z 4
_cell_length_a 8.075(3)
_cell_length_b 8.710(3)
_cell_length_c 26.474(12)
_cell_measurement_reflns_used 22828
_cell_measurement_temperature 100.0
_cell_measurement_theta_max 29.171
_cell_measurement_theta_min 1.542
_cell_volume 1857.5(13)
_computing_molecular_graphics 'Olex2 (Dolomanov et al., 2009)'
_computing_publication_material 'Olex2 (Dolomanov et al., 2009)'
_computing_structure_refinement 'ShelXL (Sheldrick, 2015)'
_computing_structure_solution 'olex2.solve (Bourhis et al., 2015)'
_diffrn_ambient_temperature 100.0
_diffrn_detector 'image plate ( 34 cm diameter )'
_diffrn_detector_area_resol_mean 6.67
_diffrn_detector_type 'STOE Imaging Plate'
_diffrn_measured_fraction_theta_full 1.000
_diffrn_measured_fraction_theta_max 0.996
_diffrn_measurement_device '2-circle diffractometer'
_diffrn_measurement_device_type 'STOE IPDS II'
_diffrn_measurement_method 'rotation method, \w scans'
_diffrn_radiation_collimation '0.5 mm, multiple pinhole'
_diffrn_radiation_monochromator 'planar graphite'
_diffrn_radiation_polarisn_norm 0
_diffrn_radiation_probe x-ray
_diffrn_radiation_type MoK\a
_diffrn_radiation_wavelength 0.71073
_diffrn_reflns_av_R_equivalents 0.0357
_diffrn_reflns_av_unetI/netI 0.0317
_diffrn_reflns_Laue_measured_fraction_full 1.000
_diffrn_reflns_Laue_measured_fraction_max 0.996
_diffrn_reflns_limit_h_max 11
_diffrn_reflns_limit_h_min -11
_diffrn_reflns_limit_k_max 11
_diffrn_reflns_limit_k_min -11
_diffrn_reflns_limit_l_max 36
_diffrn_reflns_limit_l_min -36
_diffrn_reflns_number 22828
_diffrn_reflns_point_group_measured_fraction_full 1.000
_diffrn_reflns_point_group_measured_fraction_max 0.996
_diffrn_reflns_theta_full 25.242
_diffrn_reflns_theta_max 29.171
_diffrn_reflns_theta_min 1.542
_diffrn_source 'sealed X-ray tube, 12 x 0.4 mm long-fine focus'
_diffrn_source_current 0.000
_diffrn_source_power 0.000
_diffrn_source_voltage 0
_exptl_absorpt_coefficient_mu 9.488
_exptl_absorpt_correction_T_max 0.1718
_exptl_absorpt_correction_T_min 0.0640
_exptl_absorpt_correction_type sphere
_exptl_absorpt_process_details '1.83.8.0 (STOE, 2020)'
_exptl_crystal_colour yellow
_exptl_crystal_colour_primary yellow
_exptl_crystal_density_diffrn 1.757
_exptl_crystal_description block
_exptl_crystal_F_000 952
_exptl_crystal_size_rad 0.0669
_refine_diff_density_max 1.989
_refine_diff_density_min -0.812
_refine_diff_density_rms 0.165
_refine_ls_extinction_method none
_refine_ls_goodness_of_fit_ref 0.971
_refine_ls_hydrogen_treatment constr
_refine_ls_matrix_type full
_refine_ls_number_parameters 207
_refine_ls_number_reflns 4997
_refine_ls_number_restraints 0
_refine_ls_restrained_S_all 0.971
_refine_ls_R_factor_all 0.0389
_refine_ls_R_factor_gt 0.0268
_refine_ls_shift/su_max 0.005
_refine_ls_shift/su_mean 0.000
_refine_ls_structure_factor_coef Fsqd
_refine_ls_weighting_details 'w=1/[\s^2^(Fo^2^)+(0.0434P)^2^] where P=(Fo^2^+2Fc^2^)/3'
_refine_ls_weighting_scheme calc
_refine_ls_wR_factor_gt 0.0640
_refine_ls_wR_factor_ref 0.0665
_reflns_Friedel_coverage 0.000
_reflns_number_gt 3939
_reflns_number_total 4997
_reflns_threshold_expression 'I > 2\s(I)'
_cod_data_source_file d2dt00472k2.cif
_cod_data_source_block tdx021
_cod_original_cell_volume 1857.7(13)
_cod_database_code 7710187
_shelx_shelxl_version_number 2018/3
_shelx_space_group_comment
;
The symmetry employed for this shelxl refinement is uniquely defined
by the following loop, which should always be used as a source of
symmetry information in preference to the above space-group names.
They are only intended as comments.
;
_olex2_refinement_description
;
1. Fixed Uiso
 At 1.2 times of:
  All C(H) groups
 At 1.5 times of:
  All C(H,H,H) groups
2.a Aromatic/amide H refined with riding coordinates:
 C6(H6), C4(H4), C11(H11), C9(H9)
2.b Idealised Me refined as rotating group:
 C13(H13A,H13B,H13C), C15(H15A,H15B,H15C), C14(H14A,H14B,H14C), C16(H16A,H16B,
 H16C), C18(H18A,H18B,H18C), C19(H19A,H19B,H19C), C20(H20A,H20B,H20C), C17(H17A,
 H17B,H17C)
;
_olex2_submission_special_instructions 'No special instructions were received'

loop_
_space_group_symop_operation_xyz
'x, y, z'
'-x, y+1/2, -z+1/2'
'-x, -y, -z'
'x, -y-1/2, z-1/2'

loop_
_atom_site_label
_atom_site_type_symbol
_atom_site_fract_x
_atom_site_fract_y
_atom_site_fract_z
_atom_site_U_iso_or_equiv
_atom_site_adp_type
_atom_site_occupancy
_atom_site_site_symmetry_order
_atom_site_calc_flag
_atom_site_refinement_flags_posn
_atom_site_refinement_flags_adp
_atom_site_refinement_flags_occupancy
_atom_site_disorder_assembly
_atom_site_disorder_group
Bi1 Bi 0.53578(2) 0.68294(2) 0.65227(2) 0.01969(5) Uani 1 1 d . . . . .
C6 C 0.9185(5) 0.4330(5) 0.56496(14) 0.0218(8) Uani 1 1 d . . . . .
H6 H 1.035628 0.435437 0.563338 0.026 Uiso 1 1 calc R . . . .
C5 C 0.8263(5) 0.3326(5) 0.53282(15) 0.0231(8) Uani 1 1 d . . . . .
C7 C 0.8475(5) 0.5284(5) 0.59884(14) 0.0211(8) Uani 1 1 d . . . . .
C13 C 0.3906(5) 0.4158(5) 0.57067(16) 0.0268(9) Uani 1 1 d . . . . .
H13A H 0.362957 0.374240 0.603438 0.040 Uiso 1 1 calc GR . . . .
H13B H 0.346520 0.347797 0.543482 0.040 Uiso 1 1 calc GR . . . .
H13C H 0.341352 0.518132 0.565975 0.040 Uiso 1 1 calc GR . . . .
C3 C 0.5779(4) 0.4272(5) 0.56930(14) 0.0213(8) Uani 1 1 d . . . . .
C15 C 0.9569(5) 0.6296(5) 0.63288(16) 0.0239(8) Uani 1 1 d . . . . .
H15A H 0.961905 0.589003 0.667481 0.036 Uiso 1 1 calc GR . . . .
H15B H 0.911242 0.733864 0.632576 0.036 Uiso 1 1 calc GR . . . .
H15C H 1.068848 0.631894 0.620793 0.036 Uiso 1 1 calc GR . . . .
C1 C 0.6733(4) 0.5258(5) 0.60113(14) 0.0201(8) Uani 1 1 d . . . . .
C4 C 0.6543(5) 0.3319(5) 0.53608(15) 0.0233(8) Uani 1 1 d . . . . .
H4 H 0.588192 0.264259 0.514996 0.028 Uiso 1 1 calc R . . . .
C14 C 0.9076(6) 0.2276(5) 0.49701(17) 0.0311(10) Uani 1 1 d . . . . .
H14A H 0.993784 0.283984 0.480417 0.047 Uiso 1 1 calc GR . . . .
H14B H 0.824242 0.189694 0.471360 0.047 Uiso 1 1 calc GR . . . .
H14C H 0.957958 0.140660 0.515876 0.047 Uiso 1 1 calc GR . . . .
C16 C 0.6736(6) 0.3566(5) 0.71032(16) 0.0272(9) Uani 1 1 d . . . . .
H16A H 0.661330 0.269311 0.733128 0.041 Uiso 1 1 calc GR . . . .
H16B H 0.755664 0.331407 0.686003 0.041 Uiso 1 1 calc GR . . . .
H16C H 0.566595 0.378773 0.692063 0.041 Uiso 1 1 calc GR . . . .
C12 C 0.7606(5) 0.7691(5) 0.75494(15) 0.0226(8) Uani 1 1 d . . . . .
C2 C 0.7035(5) 0.6467(5) 0.72414(15) 0.0207(8) Uani 1 1 d . . . . .
C8 C 0.7312(5) 0.4956(5) 0.74080(15) 0.0213(8) Uani 1 1 d . . . . .
N1 N 0.6359(4) 0.8965(4) 0.62139(13) 0.0239(7) Uani 1 1 d . . . . .
C11 C 0.8470(5) 0.7374(5) 0.80127(15) 0.0233(8) Uani 1 1 d . . . . .
H11 H 0.886297 0.820616 0.821987 0.028 Uiso 1 1 calc R . . . .
C18 C 0.7322(5) 0.9360(5) 0.74059(15) 0.0258(8) Uani 1 1 d . . . . .
H18A H 0.774826 0.955378 0.707404 0.039 Uiso 1 1 calc GR . . . .
H18B H 0.790479 1.001993 0.766011 0.039 Uiso 1 1 calc GR . . . .
H18C H 0.613120 0.958602 0.739081 0.039 Uiso 1 1 calc GR . . . .
C10 C 0.8771(5) 0.5896(5) 0.81794(15) 0.0233(8) Uani 1 1 d . . . . .
C19 C 0.5191(6) 1.0240(6) 0.62727(18) 0.0348(10) Uani 1 1 d . . . . .
H19A H 0.429638 1.018668 0.600374 0.052 Uiso 1 1 calc GR . . . .
H19B H 0.577959 1.121898 0.625035 0.052 Uiso 1 1 calc GR . . . .
H19C H 0.472098 1.016231 0.660317 0.052 Uiso 1 1 calc GR . . . .
C9 C 0.8195(5) 0.4694(5) 0.78722(15) 0.0233(8) Uani 1 1 d . . . . .
H9 H 0.840586 0.366748 0.798000 0.028 Uiso 1 1 calc R . . . .
C20 C 0.6673(6) 0.8876(5) 0.56718(16) 0.0299(9) Uani 1 1 d . . . . .
H20A H 0.733742 0.796085 0.561172 0.045 Uiso 1 1 calc GR . . . .
H20B H 0.727630 0.979409 0.557486 0.045 Uiso 1 1 calc GR . . . .
H20C H 0.561269 0.881329 0.546900 0.045 Uiso 1 1 calc GR . . . .
C17 C 0.9686(6) 0.5612(6) 0.86892(16) 0.0317(10) Uani 1 1 d . . . . .
H17A H 1.084659 0.535582 0.864097 0.048 Uiso 1 1 calc GR . . . .
H17B H 0.916312 0.475697 0.885868 0.048 Uiso 1 1 calc GR . . . .
H17C H 0.964191 0.653789 0.889794 0.048 Uiso 1 1 calc GR . . . .

loop_
_atom_site_aniso_label
_atom_site_aniso_U_11
_atom_site_aniso_U_22
_atom_site_aniso_U_33
_atom_site_aniso_U_23
_atom_site_aniso_U_13
_atom_site_aniso_U_12
Bi1 0.01778(7) 0.02067(8) 0.02093(8) -0.00013(6) 0.00353(5) 0.00049(6)
C6 0.0211(17) 0.023(2) 0.0221(18) 0.0043(16) 0.0060(15) -0.0010(16)
C5 0.032(2) 0.020(2) 0.0182(18) 0.0047(15) 0.0072(16) 0.0024(16)
C7 0.0208(17) 0.023(2) 0.0193(18) 0.0024(15) 0.0007(14) -0.0008(15)
C13 0.0206(18) 0.034(2) 0.025(2) -0.0067(18) -0.0035(15) 0.0002(17)
C3 0.0191(17) 0.023(2) 0.0215(18) 0.0025(16) 0.0006(14) -0.0029(15)
C15 0.0176(17) 0.024(2) 0.030(2) -0.0028(17) 0.0016(16) -0.0024(15)
C1 0.0187(16) 0.020(2) 0.0220(18) -0.0029(15) 0.0030(14) 0.0031(15)
C4 0.0249(19) 0.024(2) 0.0206(18) -0.0001(16) -0.0001(15) -0.0012(16)
C14 0.037(2) 0.028(2) 0.029(2) -0.0016(18) 0.0123(19) 0.0042(19)
C16 0.037(2) 0.020(2) 0.025(2) 0.0001(16) 0.0037(18) -0.0027(17)
C12 0.0241(19) 0.021(2) 0.0236(19) -0.0007(16) 0.0092(16) 0.0027(16)
C2 0.0200(18) 0.023(2) 0.0195(18) -0.0018(15) 0.0029(15) 0.0001(14)
C8 0.0215(18) 0.021(2) 0.0221(18) -0.0027(15) 0.0075(15) -0.0004(15)
N1 0.0282(17) 0.0186(18) 0.0251(17) 0.0018(14) 0.0034(14) -0.0003(14)
C11 0.0232(19) 0.020(2) 0.027(2) -0.0038(17) 0.0030(16) 0.0013(16)
C18 0.034(2) 0.020(2) 0.0229(19) -0.0001(17) -0.0020(17) 0.0027(17)
C10 0.0221(18) 0.022(2) 0.026(2) 0.0022(16) 0.0030(15) 0.0034(16)
C19 0.039(2) 0.028(3) 0.038(3) 0.001(2) 0.005(2) 0.005(2)
C9 0.0253(18) 0.019(2) 0.0258(19) -0.0004(16) 0.0044(16) 0.0036(16)
C20 0.038(2) 0.025(2) 0.027(2) 0.0002(18) 0.0047(18) -0.0026(19)
C17 0.038(2) 0.029(2) 0.028(2) 0.0038(19) -0.0040(18) 0.005(2)

loop_
_atom_type_symbol
_atom_type_description
_atom_type_scat_dispersion_real
_atom_type_scat_dispersion_imag
_atom_type_scat_source
C C 0.0033 0.0016 'International Tables Vol C Tables 4.2.6.8 and 6.1.1.4'
H H 0.0000 0.0000 'International Tables Vol C Tables 4.2.6.8 and 6.1.1.4'
Bi Bi -4.1077 10.2566 'International Tables Vol C Tables 4.2.6.8 and 6.1.1.4'
N N 0.0061 0.0033 'International Tables Vol C Tables 4.2.6.8 and 6.1.1.4'

loop_
_geom_angle_atom_site_label_1
_geom_angle_atom_site_label_2
_geom_angle_atom_site_label_3
_geom_angle
_geom_angle_site_symmetry_1
_geom_angle_site_symmetry_3
_geom_angle_publ_flag
C1 Bi1 C2 97.33(14) . . ?
N1 Bi1 C1 94.60(14) . . ?
N1 Bi1 C2 102.36(14) . . ?
C5 C6 H6 118.5 . . ?
C7 C6 H6 118.5 . . ?
C7 C6 C5 123.1(4) . . ?
C6 C5 C14 121.8(4) . . ?
C4 C5 C6 117.1(4) . . ?
C4 C5 C14 121.1(4) . . ?
C6 C7 C15 119.4(3) . . ?
C6 C7 C1 118.6(4) . . ?
C1 C7 C15 122.0(3) . . ?
H13A C13 H13B 109.5 . . ?
H13A C13 H13C 109.5 . . ?
H13B C13 H13C 109.5 . . ?
C3 C13 H13A 109.5 . . ?
C3 C13 H13B 109.5 . . ?
C3 C13 H13C 109.5 . . ?
C1 C3 C13 122.3(4) . . ?
C4 C3 C13 117.7(4) . . ?
C4 C3 C1 120.0(3) . . ?
C7 C15 H15A 109.5 . . ?
C7 C15 H15B 109.5 . . ?
C7 C15 H15C 109.5 . . ?
H15A C15 H15B 109.5 . . ?
H15A C15 H15C 109.5 . . ?
H15B C15 H15C 109.5 . . ?
C7 C1 Bi1 123.1(3) . . ?
C3 C1 Bi1 117.3(3) . . ?
C3 C1 C7 119.6(3) . . ?
C5 C4 H4 119.2 . . ?
C3 C4 C5 121.6(4) . . ?
C3 C4 H4 119.2 . . ?
C5 C14 H14A 109.5 . . ?
C5 C14 H14B 109.5 . . ?
C5 C14 H14C 109.5 . . ?
H14A C14 H14B 109.5 . . ?
H14A C14 H14C 109.5 . . ?
H14B C14 H14C 109.5 . . ?
H16A C16 H16B 109.5 . . ?
H16A C16 H16C 109.5 . . ?
H16B C16 H16C 109.5 . . ?
C8 C16 H16A 109.5 . . ?
C8 C16 H16B 109.5 . . ?
C8 C16 H16C 109.5 . . ?
C2 C12 C18 123.1(4) . . ?
C11 C12 C2 119.1(4) . . ?
C11 C12 C18 117.8(4) . . ?
C12 C2 Bi1 122.2(3) . . ?
C12 C2 C8 119.5(4) . . ?
C8 C2 Bi1 117.7(3) . . ?
C2 C8 C16 123.3(4) . . ?
C9 C8 C16 117.3(4) . . ?
C9 C8 C2 119.5(4) . . ?
C19 N1 Bi1 110.0(3) . . ?
C19 N1 C20 107.3(3) . . ?
C20 N1 Bi1 114.0(3) . . ?
C12 C11 H11 118.9 . . ?
C10 C11 C12 122.2(4) . . ?
C10 C11 H11 118.9 . . ?
C12 C18 H18A 109.5 . . ?
C12 C18 H18B 109.5 . . ?
C12 C18 H18C 109.5 . . ?
H18A C18 H18B 109.5 . . ?
H18A C18 H18C 109.5 . . ?
H18B C18 H18C 109.5 . . ?
C11 C10 C9 118.3(4) . . ?
C11 C10 C17 120.2(4) . . ?
C9 C10 C17 121.5(4) . . ?
N1 C19 H19A 109.5 . . ?
N1 C19 H19B 109.5 . . ?
N1 C19 H19C 109.5 . . ?
H19A C19 H19B 109.5 . . ?
H19A C19 H19C 109.5 . . ?
H19B C19 H19C 109.5 . . ?
C8 C9 H9 119.3 . . ?
C10 C9 C8 121.5(4) . . ?
C10 C9 H9 119.3 . . ?
N1 C20 H20A 109.5 . . ?
N1 C20 H20B 109.5 . . ?
N1 C20 H20C 109.5 . . ?
H20A C20 H20B 109.5 . . ?
H20A C20 H20C 109.5 . . ?
H20B C20 H20C 109.5 . . ?
C10 C17 H17A 109.5 . . ?
C10 C17 H17B 109.5 . . ?
C10 C17 H17C 109.5 . . ?
H17A C17 H17B 109.5 . . ?
H17A C17 H17C 109.5 . . ?
H17B C17 H17C 109.5 . . ?

loop_
_geom_bond_atom_site_label_1
_geom_bond_atom_site_label_2
_geom_bond_distance
_geom_bond_site_symmetry_2
_geom_bond_publ_flag
Bi1 C1 2.269(4) . ?
Bi1 C2 2.280(4) . ?
Bi1 N1 2.208(4) . ?
C6 H6 0.9500 . ?
C6 C5 1.398(6) . ?
C6 C7 1.377(5) . ?
C5 C4 1.397(6) . ?
C5 C14 1.501(6) . ?
C7 C15 1.503(5) . ?
C7 C1 1.412(5) . ?
C13 H13A 0.9800 . ?
C13 H13B 0.9800 . ?
C13 H13C 0.9800 . ?
C13 C3 1.519(5) . ?
C3 C1 1.397(5) . ?
C3 C4 1.385(6) . ?
C15 H15A 0.9800 . ?
C15 H15B 0.9800 . ?
C15 H15C 0.9800 . ?
C4 H4 0.9500 . ?
C14 H14A 0.9800 . ?
C14 H14B 0.9800 . ?
C14 H14C 0.9800 . ?
C16 H16A 0.9800 . ?
C16 H16B 0.9800 . ?
C16 H16C 0.9800 . ?
C16 C8 1.511(6) . ?
C12 C2 1.400(6) . ?
C12 C11 1.396(6) . ?
C12 C18 1.516(6) . ?
C2 C8 1.401(6) . ?
C8 C9 1.396(5) . ?
N1 C19 1.472(5) . ?
N1 C20 1.477(5) . ?
C11 H11 0.9500 . ?
C11 C10 1.377(6) . ?
C18 H18A 0.9800 . ?
C18 H18B 0.9800 . ?
C18 H18C 0.9800 . ?
C10 C9 1.387(6) . ?
C10 C17 1.513(6) . ?
C19 H19A 0.9800 . ?
C19 H19B 0.9800 . ?
C19 H19C 0.9800 . ?
C9 H9 0.9500 . ?
C20 H20A 0.9800 . ?
C20 H20B 0.9800 . ?
C20 H20C 0.9800 . ?
C17 H17A 0.9800 . ?
C17 H17B 0.9800 . ?
C17 H17C 0.9800 . ?
